data_7029670
loop_
_publ_author_name
'Karmakar, Anirban'
'Guedes da Silva, M F\'atima C'
'Pombeiro, Armando J. L.'

_publ_section_title
;
 Zinc metal-organic frameworks: efficient catalysts for the
 diastereoselective Henry reaction and transesterification.
;
_journal_issue 21
_journal_name_full 'Dalton transactions (Cambridge, England : 2003)'
_journal_page_first 7795
_journal_page_last 7810
_journal_paper_doi 10.1039/c4dt00219a
_journal_volume 43
_journal_year 2014
_chemical_formula_moiety 'C15 H13 N O7 Zn, 0.5(C4 H8 O2)'
_chemical_formula_sum 'C17 H17 N O8 Zn'
_chemical_formula_weight 428.68
_chemical_name_systematic
;
 ?
;
_space_group_crystal_system monoclinic
_space_group_IT_number 14
_space_group_name_Hall '-P 2ybc'
_space_group_name_H-M_alt 'P 1 21/c 1'
_symmetry_space_group_name_Hall '-P 2ybc'
_symmetry_space_group_name_H-M 'P 1 21/c 1'
_atom_sites_solution_hydrogens mixed
_audit_creation_method SHELXL-2013
_cell_angle_alpha 90
_cell_angle_beta 90.931(2)
_cell_angle_gamma 90
_cell_formula_units_Z 4
_cell_length_a 6.2898(3)
_cell_length_b 19.3555(11)
_cell_length_c 14.9434(8)
_cell_measurement_reflns_used 6118
_cell_measurement_temperature 296(2)
_cell_measurement_theta_max 25.28
_cell_measurement_theta_min 2.51
_cell_volume 1819.00(17)
_computing_cell_refinement 'Bruker SAINT'
_computing_data_collection 'Bruker APEX2'
_computing_data_reduction 'Bruker SAINT'
_computing_molecular_graphics 'Bruker SHELXTL'
_computing_publication_material 'Bruker SHELXTL'
_computing_structure_refinement 'SHELXL-2013 (Sheldrick, 2013)'
_computing_structure_solution 'SIR97 (Giacovazzo et al, 1997)'
_diffrn_ambient_temperature 296(2)
_diffrn_measured_fraction_theta_full 0.999
_diffrn_measured_fraction_theta_max 0.999
_diffrn_measurement_device_type 'Bruker APEX-II PHOTON 100 detector'
_diffrn_measurement_method '\f and \w scans'
_diffrn_radiation_source 'fine-focus sealed tube'
_diffrn_radiation_type MoK\a
_diffrn_radiation_wavelength 0.71069
_diffrn_reflns_av_R_equivalents 0.0354
_diffrn_reflns_av_unetI/netI 0.0216
_diffrn_reflns_Laue_measured_fraction_full 0.999
_diffrn_reflns_Laue_measured_fraction_max 0.999
_diffrn_reflns_limit_h_max 7
_diffrn_reflns_limit_h_min -7
_diffrn_reflns_limit_k_max 23
_diffrn_reflns_limit_k_min -23
_diffrn_reflns_limit_l_max 18
_diffrn_reflns_limit_l_min -17
_diffrn_reflns_number 20191
_diffrn_reflns_point_group_measured_fraction_full 0.999
_diffrn_reflns_point_group_measured_fraction_max 0.999
_diffrn_reflns_theta_full 25.240
_diffrn_reflns_theta_max 25.369
_diffrn_reflns_theta_min 2.507
_exptl_absorpt_coefficient_mu 1.395
_exptl_absorpt_correction_T_max 0.9
_exptl_absorpt_correction_T_min 0.8
_exptl_absorpt_correction_type multi-scan
_exptl_absorpt_process_details sadabs
_exptl_crystal_colour colourless
_exptl_crystal_density_diffrn 1.565
_exptl_crystal_description block
_exptl_crystal_F_000 880
_exptl_crystal_size_max 0.42
_exptl_crystal_size_mid 0.28
_exptl_crystal_size_min 0.16
_refine_diff_density_max 0.917
_refine_diff_density_min -0.394
_refine_diff_density_rms 0.115
_refine_ls_extinction_method none
_refine_ls_goodness_of_fit_ref 1.085
_refine_ls_hydrogen_treatment mixed
_refine_ls_matrix_type full
_refine_ls_number_parameters 256
_refine_ls_number_reflns 3345
_refine_ls_number_restraints 4
_refine_ls_restrained_S_all 1.091
_refine_ls_R_factor_all 0.0525
_refine_ls_R_factor_gt 0.0401
_refine_ls_shift/su_max 0.001
_refine_ls_shift/su_mean 0.000
_refine_ls_structure_factor_coef Fsqd
_refine_ls_weighting_details 'w=1/[\s^2^(Fo^2^)+(0.0655P)^2^+0.5672P] where P=(Fo^2^+2Fc^2^)/3'
_refine_ls_weighting_scheme calc
_refine_ls_wR_factor_gt 0.1003
_refine_ls_wR_factor_ref 0.1058
_reflns_Friedel_coverage 0.000
_reflns_number_gt 2705
_reflns_number_total 3345
_reflns_threshold_expression 'I > 2\s(I)'
_cod_data_source_file c4dt00219a2.cif
_cod_data_source_block Compound3
_cod_depositor_comments 'Adding full bibliography for 7029668--7029670.cif.'
_cod_database_code 7029670
_shelx_space_group_comment
;
The symmetry employed for this shelxl refinement is uniquely defined
by the following loop, which should always be used as a source of
symmetry information in preference to the above space-group names.
They are only intended as comments.
;
_shelxl_version_number 2013-4

loop_
_space_group_symop_operation_xyz
'x, y, z'
'-x, y+1/2, -z+1/2'
'-x, -y, -z'
'x, -y-1/2, z-1/2'

loop_
_atom_site_label
_atom_site_type_symbol
_atom_site_fract_x
_atom_site_fract_y
_atom_site_fract_z
_atom_site_U_iso_or_equiv
_atom_site_adp_type
_atom_site_occupancy
_atom_site_site_symmetry_order
_atom_site_calc_flag
_atom_site_refinement_flags_posn
_atom_site_refinement_flags_adp
C1 C 0.3467(4) 0.15627(13) 0.76094(17) 0.0282(6) Uani 1 1 d . .
C2 C 0.4412(4) 0.20760(13) 0.82636(17) 0.0277(6) Uani 1 1 d . .
C3 C 0.6293(4) 0.18828(14) 0.87051(18) 0.0328(6) Uani 1 1 d . .
H3 H 0.6854 0.1446 0.8600 0.039 Uiso 1 1 calc R U
C4 C 0.7343(4) 0.23198(14) 0.92922(18) 0.0330(6) Uani 1 1 d . .
H4 H 0.8592 0.2179 0.9579 0.040 Uiso 1 1 calc R U
C5 C 0.6517(4) 0.29717(13) 0.94507(17) 0.0277(6) Uani 1 1 d . .
C6 C 0.4659(4) 0.31804(14) 0.90187(18) 0.0297(6) Uani 1 1 d . .
H6 H 0.4130 0.3622 0.9122 0.036 Uiso 1 1 calc R U
C7 C 0.3574(4) 0.27411(13) 0.84342(16) 0.0262(6) Uani 1 1 d . .
C8 C -0.2393(4) 0.15321(14) 0.50861(17) 0.0296(6) Uani 1 1 d . .
C10 C 0.2027(6) 0.5227(3) 0.5140(3) 0.0796(13) Uani 1 1 d . .
H10A H 0.3431 0.5162 0.5405 0.095 Uiso 1 1 calc R U
H10B H 0.2054 0.5645 0.4782 0.095 Uiso 1 1 calc R U
C11 C 0.0574(4) 0.35433(14) 0.80493(18) 0.0300(6) Uani 1 1 d . .
C12 C -0.1395(4) 0.35859(14) 0.74716(17) 0.0302(6) Uani 1 1 d . .
C13 C -0.2112(5) 0.30600(16) 0.6913(2) 0.0411(7) Uani 1 1 d . .
H13 H -0.1295 0.2663 0.6850 0.049 Uiso 1 1 calc R U
C14 C -0.4018(5) 0.31172(19) 0.6448(2) 0.0462(8) Uani 1 1 d . .
H14 H -0.4495 0.2758 0.6084 0.055 Uiso 1 1 calc R U
C15 C -0.5214(5) 0.37124(19) 0.6528(2) 0.0475(8) Uani 1 1 d . .
H15 H -0.6510 0.3751 0.6223 0.057 Uiso 1 1 calc R U
C16 C -0.4498(5) 0.42473(18) 0.7055(2) 0.0475(8) Uani 1 1 d . .
H16 H -0.5280 0.4654 0.7089 0.057 Uiso 1 1 calc R U
C17 C -0.2615(5) 0.41802(16) 0.7532(2) 0.0409(7) Uani 1 1 d . .
H17 H -0.2156 0.4539 0.7900 0.049 Uiso 1 1 calc R U
C20 C 0.1507(6) 0.4630(3) 0.4555(3) 0.0755(12) Uani 1 1 d . .
H20A H 0.2545 0.4598 0.4083 0.091 Uiso 1 1 calc R U
H20B H 0.1582 0.4207 0.4903 0.091 Uiso 1 1 calc R U
N1 N 0.1680(3) 0.29466(12) 0.79922(15) 0.0323(5) Uani 1 1 d . .
H1 H 0.1145 0.2646 0.7630 0.039 Uiso 1 1 calc R U
O1 O 0.1827(3) 0.17580(10) 0.71580(14) 0.0427(5) Uani 1 1 d . .
O2 O 0.4254(4) 0.09894(10) 0.75228(16) 0.0487(6) Uani 1 1 d . .
O3 O -0.0849(3) 0.17733(10) 0.55454(13) 0.0398(5) Uani 1 1 d . .
O4 O -0.3017(3) 0.09238(10) 0.51430(15) 0.0425(5) Uani 1 1 d . .
O5 O 0.1096(3) 0.40292(10) 0.85322(14) 0.0425(5) Uani 1 1 d . .
O10 O -0.1343(4) 0.04967(13) 0.71000(16) 0.0522(6) Uani 1 1 d D .
O20 O 0.2365(4) 0.05429(13) 0.54804(17) 0.0534(6) Uani 1 1 d D .
O30 O 0.0530(4) 0.53035(16) 0.58263(16) 0.0680(8) Uani 1 1 d . .
Zn1 Zn 0.05367(5) 0.10790(2) 0.63238(2) 0.02871(14) Uani 1 1 d . .
H10C H -0.092(5) 0.0400(16) 0.7671(14) 0.043 Uiso 1 1 d D U
H20C H 0.377(3) 0.0666(17) 0.556(2) 0.043 Uiso 1 1 d D U
H10D H -0.275(3) 0.0649(16) 0.714(2) 0.043 Uiso 1 1 d D U
H20D H 0.228(5) 0.0091(10) 0.541(2) 0.043 Uiso 1 1 d D U

loop_
_atom_site_aniso_label
_atom_site_aniso_U_11
_atom_site_aniso_U_22
_atom_site_aniso_U_33
_atom_site_aniso_U_23
_atom_site_aniso_U_13
_atom_site_aniso_U_12
C1 0.0283(13) 0.0258(14) 0.0305(14) -0.0014(11) -0.0054(11) -0.0013(11)
C2 0.0298(13) 0.0279(14) 0.0252(13) -0.0021(11) -0.0077(11) -0.0008(11)
C3 0.0379(15) 0.0255(14) 0.0348(15) -0.0020(11) -0.0093(12) 0.0051(11)
C4 0.0335(14) 0.0333(15) 0.0316(14) 0.0002(12) -0.0133(12) 0.0014(12)
C5 0.0299(13) 0.0283(14) 0.0248(13) 0.0002(11) -0.0057(11) -0.0028(11)
C6 0.0318(14) 0.0258(14) 0.0313(14) -0.0034(11) -0.0050(11) 0.0011(11)
C7 0.0255(13) 0.0280(13) 0.0250(13) -0.0004(10) -0.0058(11) 0.0011(10)
C8 0.0315(14) 0.0303(15) 0.0268(13) -0.0003(11) -0.0078(11) 0.0048(11)
C10 0.055(2) 0.115(4) 0.068(3) -0.022(3) 0.000(2) -0.016(2)
C11 0.0329(14) 0.0273(14) 0.0298(14) -0.0009(12) -0.0001(11) 0.0020(11)
C12 0.0312(14) 0.0311(14) 0.0284(14) 0.0009(11) -0.0002(11) 0.0027(11)
C13 0.0410(16) 0.0412(17) 0.0408(17) -0.0050(13) -0.0079(13) 0.0124(13)
C14 0.0418(17) 0.058(2) 0.0383(17) -0.0058(15) -0.0105(14) 0.0046(15)
C15 0.0329(15) 0.066(2) 0.0436(18) 0.0093(16) -0.0076(14) 0.0094(15)
C16 0.0383(16) 0.0461(19) 0.058(2) 0.0061(16) -0.0017(15) 0.0163(14)
C17 0.0383(16) 0.0367(16) 0.0478(18) -0.0028(14) 0.0024(14) 0.0059(13)
C20 0.063(2) 0.096(3) 0.067(3) -0.017(2) -0.003(2) 0.006(2)
N1 0.0290(11) 0.0289(12) 0.0386(13) -0.0061(10) -0.0105(10) 0.0034(9)
O1 0.0451(12) 0.0328(11) 0.0494(12) -0.0146(9) -0.0275(10) 0.0086(9)
O2 0.0489(13) 0.0341(12) 0.0621(15) -0.0172(10) -0.0235(11) 0.0113(9)
O3 0.0465(12) 0.0308(10) 0.0414(11) 0.0005(9) -0.0228(10) 0.0029(9)
O4 0.0452(12) 0.0317(11) 0.0499(13) 0.0091(9) -0.0171(10) 0.0005(9)
O5 0.0508(12) 0.0317(11) 0.0446(12) -0.0102(9) -0.0149(10) 0.0067(9)
O10 0.0523(14) 0.0575(15) 0.0467(13) 0.0042(11) -0.0036(11) 0.0044(11)
O20 0.0551(14) 0.0439(14) 0.0614(15) -0.0056(12) 0.0009(12) -0.0027(11)
O30 0.0629(15) 0.104(2) 0.0367(13) -0.0142(13) -0.0051(12) -0.0138(15)
Zn1 0.0332(2) 0.02298(19) 0.0296(2) -0.00217(12) -0.01115(13) 0.00124(12)

loop_
_atom_type_symbol
_atom_type_description
_atom_type_scat_dispersion_real
_atom_type_scat_dispersion_imag
_atom_type_scat_source
C C 0.0033 0.0016 'International Tables Vol C Tables 4.2.6.8 and 6.1.1.4'
H H 0.0000 0.0000 'International Tables Vol C Tables 4.2.6.8 and 6.1.1.4'
N N 0.0061 0.0033 'International Tables Vol C Tables 4.2.6.8 and 6.1.1.4'
O O 0.0106 0.0060 'International Tables Vol C Tables 4.2.6.8 and 6.1.1.4'
Zn Zn 0.2839 1.4301 'International Tables Vol C Tables 4.2.6.8 and 6.1.1.4'

loop_
_geom_angle_atom_site_label_1
_geom_angle_atom_site_label_2
_geom_angle_atom_site_label_3
_geom_angle
_geom_angle_site_symmetry_1
_geom_angle_site_symmetry_3
O2 C1 O1 122.4(2) . .
O2 C1 C2 120.7(2) . .
O1 C1 C2 116.9(2) . .
C3 C2 C7 118.3(2) . .
C3 C2 C1 116.8(2) . .
C7 C2 C1 124.8(2) . .
C4 C3 C2 122.0(2) . .
C3 C4 C5 119.3(2) . .
C6 C5 C4 120.1(2) . .
C6 C5 C8 118.6(2) . 4_666
C4 C5 C8 121.3(2) . 4_666
C5 C6 C7 121.1(2) . .
C6 C7 N1 121.6(2) . .
C6 C7 C2 119.3(2) . .
N1 C7 C2 119.1(2) . .
O4 C8 O3 123.4(2) . .
O4 C8 C5 120.4(2) . 4_465
O3 C8 C5 116.2(2) . 4_465
O30 C10 C20 111.6(4) . .
O5 C11 N1 124.0(2) . .
O5 C11 C12 120.4(2) . .
N1 C11 C12 115.6(2) . .
C13 C12 C17 118.2(3) . .
C13 C12 C11 124.3(2) . .
C17 C12 C11 117.4(3) . .
C14 C13 C12 121.0(3) . .
C15 C14 C13 119.5(3) . .
C16 C15 C14 120.3(3) . .
C17 C16 C15 119.8(3) . .
C16 C17 C12 121.1(3) . .
O30 C20 C10 111.1(4) 3_566 .
C11 N1 C7 130.0(2) . .
C1 O1 Zn1 117.05(17) . .
C8 O3 Zn1 113.29(17) . .
C20 O30 C10 109.3(3) 3_566 .
O3 Zn1 O1 95.27(9) . .
O3 Zn1 O20 103.54(10) . .
O1 Zn1 O20 120.39(10) . .
O3 Zn1 O10 117.59(9) . .
O1 Zn1 O10 104.34(10) . .
O20 Zn1 O10 114.81(11) . .

loop_
_geom_bond_atom_site_label_1
_geom_bond_atom_site_label_2
_geom_bond_distance
_geom_bond_site_symmetry_2
C1 O2 1.223(3) .
C1 O1 1.281(3) .
C1 C2 1.509(4) .
C2 C3 1.396(4) .
C2 C7 1.416(4) .
C3 C4 1.379(4) .
C4 C5 1.386(4) .
C5 C6 1.386(4) .
C5 C8 1.508(4) 4_666
C6 C7 1.390(4) .
C7 N1 1.410(3) .
C8 O4 1.244(3) .
C8 O3 1.269(3) .
C8 C5 1.507(3) 4_465
C10 O30 1.411(5) .
C10 C20 1.483(6) .
C11 O5 1.227(3) .
C11 N1 1.352(3) .
C11 C12 1.500(4) .
C12 C13 1.387(4) .
C12 C17 1.386(4) .
C13 C14 1.380(4) .
C14 C15 1.382(5) .
C15 C16 1.372(5) .
C16 C17 1.378(4) .
C20 O30 1.400(5) 3_566
O1 Zn1 1.9766(18) .
O3 Zn1 1.9713(18) .
O10 Zn1 2.015(2) .
O20 Zn1 2.009(2) .
O30 C20 1.400(5) 3_566

loop_
_geom_hbond_atom_site_label_D
_geom_hbond_atom_site_label_H
_geom_hbond_atom_site_label_A
_geom_hbond_distance_DH
_geom_hbond_distance_HA
_geom_hbond_distance_DA
_geom_hbond_angle_DHA
_geom_hbond_site_symmetry_A
N1 H1 O1 0.86 1.91 2.619(3) 139.0 .
O10 H10C O30 0.908(18) 2.264(19) 3.155(3) 167(3) 2_546
O20 H20C O4 0.923(18) 2.18(2) 3.047(3) 156(3) 1_655
O10 H10D O2 0.933(18) 2.087(19) 3.005(3) 168(3) 1_455
O20 H20D O4 0.884(18) 2.18(2) 3.018(3) 158(3) 3_556
